data_4307520
loop_
_publ_author_name
'Loreto Ballester'
'Angel Guti\'errez'
'M. Felisa Perpi\~n\'an'
'Ana E. S\'anchez'
'Marina Fonari'
'Maria Gdaniec'

_publ_contact_author_address
;Departamento de Qu\'imica Inorg\'anica I
Facultad de Ciencias Qu\'imicas
Universidad Complutense
E-28040 Madrid
Spain
;
_publ_contact_author_email alonso@quim.ucm.es
_publ_contact_author_fax +34913944352
_publ_contact_author_name 'Angel Guti\'errez'
_publ_section_title
;
Hexaazamacrocyclic Nickel and Copper Complexes and their Reactivity with
Tetracyanoquinodimethane
;
_journal_name_full 'Inorganic Chemistry'
_journal_page_first 3946
_journal_page_last 3955
_journal_paper_doi 10.1021/ic062016h
_journal_volume 46
_journal_year 2007
_chemical_formula_sum 'C36 H38 N14 Ni'
_chemical_formula_weight 725.51
_chemical_name_systematic
;
 ?
;
_space_group_IT_number 2
_symmetry_cell_setting triclinic
_symmetry_space_group_name_Hall '-P 1'
_symmetry_space_group_name_H-M 'P -1'
_atom_sites_solution_hydrogens geom
_atom_sites_solution_primary direct
_atom_sites_solution_secondary difmap
_audit_creation_method SHELXL-97
_cell_angle_alpha 75.769(4)
_cell_angle_beta 75.452(5)
_cell_angle_gamma 85.635(4)
_cell_formula_units_Z 4
_cell_length_a 15.349(3)
_cell_length_b 15.598(3)
_cell_length_c 16.174(3)
_cell_measurement_temperature 293(2)
_cell_volume 3632.7(12)
_computing_structure_refinement 'SHELXL-97 (Sheldrick, 1997)'
_diffrn_ambient_temperature 293(2)
_diffrn_measured_fraction_theta_full 0.868
_diffrn_measured_fraction_theta_max 0.868
_diffrn_radiation_monochromator graphite
_diffrn_radiation_source 'fine-focus sealed tube'
_diffrn_radiation_type MoK\a
_diffrn_radiation_wavelength 0.71073
_diffrn_reflns_av_R_equivalents 0.2549
_diffrn_reflns_av_sigmaI/netI 2.0145
_diffrn_reflns_limit_h_max 14
_diffrn_reflns_limit_h_min -21
_diffrn_reflns_limit_k_max 21
_diffrn_reflns_limit_k_min -19
_diffrn_reflns_limit_l_max 22
_diffrn_reflns_limit_l_min -18
_diffrn_reflns_number 24777
_diffrn_reflns_theta_full 29.47
_diffrn_reflns_theta_max 29.47
_diffrn_reflns_theta_min 1.35
_exptl_absorpt_coefficient_mu 0.582
_exptl_crystal_density_diffrn 1.327
_exptl_crystal_density_method 'not measured'
_exptl_crystal_F_000 1520
_refine_diff_density_max 0.193
_refine_diff_density_min -0.209
_refine_diff_density_rms 0.040
_refine_ls_extinction_method none
_refine_ls_goodness_of_fit_ref 0.524
_refine_ls_hydrogen_treatment mixed
_refine_ls_matrix_type full
_refine_ls_number_parameters 919
_refine_ls_number_reflns 17541
_refine_ls_number_restraints 12
_refine_ls_restrained_S_all 0.524
_refine_ls_R_factor_all 0.5685
_refine_ls_R_factor_gt 0.0506
_refine_ls_shift/su_max 0.134
_refine_ls_shift/su_mean 0.009
_refine_ls_structure_factor_coef Fsqd
_refine_ls_weighting_details 'calc w=1/[\s^2^(Fo^2^)+(0.0000P)^2^+0.0000P] where P=(Fo^2^+2Fc^2^)/3'
_refine_ls_weighting_scheme calc
_refine_ls_wR_factor_gt 0.0622
_refine_ls_wR_factor_ref 0.1598
_reflns_number_gt 1589
_reflns_number_total 17541
_reflns_threshold_expression >2sigma(I)
_cod_data_source_file ic062016h-file004_4.cif
_cod_data_source_block NiN6TCNQ2_4
_cod_original_cell_volume 3632.6(11)
_cod_database_code 4307520

loop_
_symmetry_equiv_pos_as_xyz
'x, y, z'
'-x, -y, -z'

loop_
_atom_site_label
_atom_site_type_symbol
_atom_site_fract_x
_atom_site_fract_y
_atom_site_fract_z
_atom_site_U_iso_or_equiv
_atom_site_adp_type
_atom_site_occupancy
_atom_site_symmetry_multiplicity
_atom_site_calc_flag
_atom_site_refinement_flags
_atom_site_disorder_assembly
_atom_site_disorder_group
C1 C 0.5281(11) 0.2440(11) 0.6814(9) 0.154(8) Uani 1 1 d U . .
H1A H 0.4919 0.2236 0.6490 0.185 Uiso 1 1 calc R . .
H1B H 0.5667 0.2901 0.6403 0.185 Uiso 1 1 calc R . .
C2 C 0.5851(12) 0.1709(11) 0.7124(12) 0.182(10) Uani 1 1 d U . .
H2A H 0.6327 0.1600 0.6637 0.219 Uiso 1 1 calc R . .
H2B H 0.5499 0.1176 0.7383 0.219 Uiso 1 1 calc R . .
C3 C 0.7056(10) 0.2443(12) 0.7465(11) 0.155(8) Uani 1 1 d U . .
H3A H 0.7347 0.2378 0.6877 0.186 Uiso 1 1 calc R . .
H3B H 0.7462 0.2204 0.7841 0.186 Uiso 1 1 calc R . .
C4 C 0.6886(14) 0.3437(15) 0.7445(11) 0.181(12) Uani 1 1 d U . .
H4A H 0.7441 0.3694 0.7447 0.217 Uiso 1 1 calc R . .
H4B H 0.6724 0.3729 0.6900 0.217 Uiso 1 1 calc R . .
C5 C 0.5872(14) 0.4471(10) 0.8114(12) 0.145(9) Uani 1 1 d U . .
H5A H 0.5680 0.4730 0.7578 0.174 Uiso 1 1 calc R . .
H5B H 0.6316 0.4854 0.8162 0.174 Uiso 1 1 calc R . .
C6 C 0.5099(13) 0.4404(12) 0.8867(17) 0.230(17) Uani 1 1 d U . .
H6A H 0.5310 0.4547 0.9334 0.276 Uiso 1 1 calc R . .
H6B H 0.4676 0.4869 0.8701 0.276 Uiso 1 1 calc R . .
C7 C 0.4669(13) 0.3328(14) 1.0118(11) 0.203(12) Uani 1 1 d U . .
H7A H 0.4140 0.2975 1.0420 0.243 Uiso 1 1 calc R . .
H7B H 0.4639 0.3824 1.0387 0.243 Uiso 1 1 calc R . .
C8 C 0.5477(12) 0.2784(14) 1.0259(11) 0.203(12) Uani 1 1 d U . .
H8A H 0.6004 0.3155 1.0056 0.244 Uiso 1 1 calc R . .
H8B H 0.5406 0.2524 1.0881 0.244 Uiso 1 1 calc R . .
C9 C 0.4934(12) 0.1314(13) 1.0262(11) 0.164(10) Uani 1 1 d U . .
H9A H 0.5241 0.0820 1.0571 0.197 Uiso 1 1 calc R . .
H9B H 0.4432 0.1499 1.0685 0.197 Uiso 1 1 calc R . .
C10 C 0.4609(14) 0.1055(12) 0.9587(12) 0.206(11) Uani 1 1 d U . .
H10A H 0.5103 0.0823 0.9193 0.247 Uiso 1 1 calc R . .
H10B H 0.4160 0.0599 0.9855 0.247 Uiso 1 1 calc R . .
C11 C 0.3807(12) 0.1579(10) 0.8497(12) 0.156(8) Uani 1 1 d U . .
H11A H 0.3193 0.1386 0.8771 0.188 Uiso 1 1 calc R . .
H11B H 0.4146 0.1119 0.8240 0.188 Uiso 1 1 calc R . .
C12 C 0.3833(10) 0.2427(9) 0.7836(11) 0.124(7) Uani 1 1 d U . .
H12A H 0.3611 0.2327 0.7357 0.149 Uiso 1 1 calc R . .
H12B H 0.3419 0.2839 0.8103 0.149 Uiso 1 1 calc R . .
C13 C 0.9583(13) 0.2027(13) 0.4657(11) 0.236(15) Uani 1 1 d U . .
H13A H 0.9836 0.1715 0.4199 0.284 Uiso 1 1 calc R . .
H13B H 0.8956 0.2169 0.4659 0.284 Uiso 1 1 calc R . .
C14 C 0.9671(11) 0.1478(10) 0.5539(9) 0.146(7) Uani 1 1 d U . .
H14A H 0.9358 0.1778 0.5991 0.175 Uiso 1 1 calc R . .
H14B H 0.9383 0.0915 0.5653 0.175 Uiso 1 1 calc R . .
C15 C 1.1103(12) 0.0613(10) 0.5168(10) 0.155(9) Uani 1 1 d U . .
H15A H 1.1215 0.0113 0.5624 0.186 Uiso 1 1 calc R . .
H15B H 1.0707 0.0414 0.4872 0.186 Uiso 1 1 calc R . .
C16 C 1.1947(12) 0.0867(10) 0.4539(10) 0.132(7) Uani 1 1 d U . .
H16A H 1.2429 0.0786 0.4843 0.158 Uiso 1 1 calc R . .
H16B H 1.2078 0.0491 0.4125 0.158 Uiso 1 1 calc R . .
C17 C 1.2715(9) 0.2102(9) 0.3504(11) 0.128(6) Uani 1 1 d U . .
H17A H 1.2830 0.1878 0.2977 0.154 Uiso 1 1 calc R . .
H17B H 1.3212 0.1920 0.3782 0.154 Uiso 1 1 calc R . .
C18 C 1.2630(8) 0.3102(9) 0.3272(8) 0.112(5) Uani 1 1 d U . .
H18A H 1.3230 0.3341 0.3032 0.134 Uiso 1 1 calc R . .
H18B H 1.2310 0.3271 0.2808 0.134 Uiso 1 1 calc R . .
C19 C 1.2798(9) 0.3808(8) 0.4439(8) 0.122(6) Uani 1 1 d U . .
H19A H 1.2501 0.4264 0.4728 0.147 Uiso 1 1 calc R . .
H19B H 1.3333 0.4061 0.4009 0.147 Uiso 1 1 calc R . .
C20 C 1.3075(9) 0.3052(9) 0.5114(8) 0.119(6) Uani 1 1 d U . .
H20A H 1.3532 0.2695 0.4813 0.142 Uiso 1 1 calc R . .
H20B H 1.3341 0.3292 0.5491 0.142 Uiso 1 1 calc R . .
C21 C 1.1916(13) 0.2732(10) 0.6489(10) 0.152(9) Uani 1 1 d U . .
H21A H 1.2371 0.3006 0.6656 0.182 Uiso 1 1 calc R . .
H21B H 1.1708 0.2210 0.6948 0.182 Uiso 1 1 calc R . .
C22 C 1.1146(15) 0.3364(12) 0.6407(11) 0.184(10) Uani 1 1 d U . .
H22A H 1.0751 0.3323 0.6986 0.221 Uiso 1 1 calc R . .
H22B H 1.1378 0.3960 0.6196 0.221 Uiso 1 1 calc R . .
C23 C 1.0038(18) 0.3829(13) 0.5481(15) 0.218(14) Uani 1 1 d U . .
H23A H 0.9582 0.3996 0.5952 0.262 Uiso 1 1 calc R . .
H23B H 1.0362 0.4359 0.5131 0.262 Uiso 1 1 calc R . .
C24 C 0.9607(18) 0.3502(17) 0.4944(14) 0.231(17) Uani 1 1 d U . .
H24A H 0.9476 0.3999 0.4495 0.278 Uiso 1 1 calc R . .
H24B H 0.9035 0.3256 0.5305 0.278 Uiso 1 1 calc R . .
C25 C 1.1941(10) 0.2906(9) 1.0441(9) 0.070(5) Uani 1 1 d . . .
C26 C 1.1090(9) 0.3249(7) 1.0821(9) 0.061(4) Uani 1 1 d . . .
C27 C 1.0832(9) 0.3043(8) 1.1774(9) 0.068(5) Uani 1 1 d . . .
C28 C 1.0472(9) 0.3616(7) 1.0308(10) 0.056(4) Uani 1 1 d . . .
C29 C 0.9639(10) 0.3926(7) 1.0704(8) 0.060(4) Uani 1 1 d . . .
H29 H 0.9498 0.3890 1.1306 0.072 Uiso 1 1 calc R . .
C30 C 0.9028(8) 0.4280(7) 1.0237(9) 0.064(4) Uani 1 1 d . . .
H30 H 0.8468 0.4460 1.0530 0.077 Uiso 1 1 calc R . .
C31 C 0.9215(10) 0.4387(7) 0.9309(9) 0.053(4) Uani 1 1 d . . .
C32 C 1.0080(9) 0.4103(8) 0.8900(8) 0.065(4) Uani 1 1 d . . .
H32 H 1.0235 0.4160 0.8295 0.078 Uiso 1 1 calc R . .
C33 C 1.0686(8) 0.3748(7) 0.9379(9) 0.057(4) Uani 1 1 d . . .
H33 H 1.1256 0.3588 0.9091 0.068 Uiso 1 1 calc R . .
C34 C 0.8576(10) 0.4782(8) 0.8842(10) 0.072(4) Uani 1 1 d . . .
C35 C 0.8731(9) 0.4918(8) 0.7890(10) 0.072(5) Uani 1 1 d . . .
C36 C 0.7651(12) 0.4974(11) 0.9284(12) 0.089(6) Uani 1 1 d . . .
C37 C 0.3346(11) 0.6069(9) 0.5176(10) 0.084(5) Uani 1 1 d . . .
C38 C 0.3945(10) 0.6175(11) 0.5675(7) 0.072(5) Uani 1 1 d . . .
C39 C 0.4383(10) 0.5382(10) 0.5989(8) 0.080(5) Uani 1 1 d . . .
C40 C 0.4056(9) 0.6985(9) 0.5857(8) 0.054(4) Uani 1 1 d . . .
C41 C 0.3613(8) 0.7775(10) 0.5468(7) 0.074(4) Uani 1 1 d . . .
H41 H 0.3223 0.7744 0.5120 0.088 Uiso 1 1 calc R . .
C42 C 0.3773(10) 0.8566(9) 0.5613(8) 0.075(5) Uani 1 1 d . . .
H42 H 0.3502 0.9065 0.5326 0.090 Uiso 1 1 calc R . .
C43 C 0.4312(10) 0.8696(11) 0.6160(9) 0.076(5) Uani 1 1 d . . .
C44 C 0.4742(9) 0.7901(11) 0.6521(8) 0.083(5) Uani 1 1 d . . .
H44 H 0.5127 0.7930 0.6875 0.099 Uiso 1 1 calc R . .
C45 C 0.4621(8) 0.7109(10) 0.6376(7) 0.071(5) Uani 1 1 d . . .
H45 H 0.4928 0.6620 0.6633 0.085 Uiso 1 1 calc R . .
C46 C 0.4440(11) 0.9503(11) 0.6324(10) 0.098(6) Uani 1 1 d . . .
C47 C 0.4044(10) 1.0290(10) 0.5921(10) 0.090(6) Uani 1 1 d . . .
C48 C 0.5053(13) 0.9543(11) 0.6847(14) 0.132(8) Uani 1 1 d . . .
C49 C 0.7179(9) 0.4984(8) 0.2161(8) 0.062(4) Uani 1 1 d . . .
C50 C 0.7712(8) 0.4267(9) 0.2583(7) 0.057(4) Uani 1 1 d . . .
C51 C 0.8305(12) 0.4497(9) 0.3026(9) 0.090(6) Uani 1 1 d . . .
C52 C 0.7651(8) 0.3403(8) 0.2473(7) 0.046(4) Uani 1 1 d . . .
C53 C 0.7135(8) 0.3184(8) 0.1947(7) 0.062(4) Uani 1 1 d . . .
H53 H 0.6810 0.3628 0.1649 0.075 Uiso 1 1 calc R . .
C54 C 0.7100(8) 0.2329(9) 0.1861(8) 0.072(4) Uani 1 1 d . . .
H54 H 0.6745 0.2224 0.1508 0.087 Uiso 1 1 calc R . .
C55 C 0.7565(9) 0.1608(11) 0.2272(8) 0.068(5) Uani 1 1 d . . .
C56 C 0.8102(8) 0.1850(7) 0.2771(7) 0.058(4) Uani 1 1 d . . .
H56 H 0.8431 0.1404 0.3061 0.070 Uiso 1 1 calc R . .
C57 C 0.8175(7) 0.2682(8) 0.2858(6) 0.056(4) Uani 1 1 d . . .
H57 H 0.8570 0.2789 0.3172 0.067 Uiso 1 1 calc R . .
C58 C 0.7509(9) 0.0752(9) 0.2191(9) 0.067(4) Uani 1 1 d . . .
C59 C 0.7057(10) 0.0603(9) 0.1612(10) 0.081(5) Uani 1 1 d . . .
C60 C 0.7975(9) 0.0045(8) 0.2617(8) 0.068(4) Uani 1 1 d . . .
C61 C 0.7776(11) 1.0064(12) 0.8730(12) 0.117(7) Uani 1 1 d . . .
C62 C 0.8578(12) 0.9598(9) 0.8537(10) 0.080(5) Uani 1 1 d . . .
C63 C 0.8850(14) 0.9478(11) 0.7696(13) 0.134(8) Uani 1 1 d . . .
C64 C 0.9086(10) 0.9229(8) 0.9148(11) 0.067(4) Uani 1 1 d . . .
C65 C 0.8875(9) 0.9329(7) 1.0009(11) 0.071(5) Uani 1 1 d . . .
H65 H 0.8350 0.9637 1.0197 0.085 Uiso 1 1 calc R . .
C66 C 0.9402(11) 0.8996(7) 1.0601(8) 0.065(4) Uani 1 1 d . . .
H66 H 0.9219 0.9068 1.1174 0.078 Uiso 1 1 calc R . .
C67 C 1.0227(11) 0.8543(7) 1.0325(10) 0.059(4) Uani 1 1 d . . .
C68 C 1.0458(8) 0.8427(6) 0.9469(10) 0.064(4) Uani 1 1 d . . .
H68 H 1.0977 0.8109 0.9281 0.076 Uiso 1 1 calc R . .
C69 C 0.9905(12) 0.8795(9) 0.8882(8) 0.083(5) Uani 1 1 d . . .
H69 H 1.0091 0.8746 0.8302 0.100 Uiso 1 1 calc R . .
C70 C 1.0760(10) 0.8204(9) 1.0935(10) 0.069(4) Uani 1 1 d . . .
C71 C 1.0563(11) 0.8241(9) 1.1784(11) 0.090(6) Uani 1 1 d . . .
C72 C 1.1610(12) 0.7802(10) 1.0678(10) 0.087(6) Uani 1 1 d . . .
N1 N 0.4680(10) 0.2834(7) 0.7477(8) 0.113(5) Uani 1 1 d . . .
H1 H 0.4601 0.3421 0.7247 0.135 Uiso 1 1 calc R . .
N2 N 0.6238(9) 0.1939(7) 0.7781(8) 0.113(4) Uani 1 1 d . . .
H2 H 0.6357 0.1424 0.8147 0.136 Uiso 1 1 calc R . .
N3 N 0.6282(11) 0.3586(12) 0.8073(11) 0.210(9) Uani 1 1 d . . .
H3 H 0.6573 0.3477 0.8514 0.252 Uiso 1 1 calc R . .
N4 N 0.4636(9) 0.3667(9) 0.9215(11) 0.131(5) Uani 1 1 d . . .
H4 H 0.4056 0.3759 0.9167 0.158 Uiso 1 1 calc R . .
N5 N 0.5600(9) 0.2101(10) 0.9795(8) 0.139(5) Uani 1 1 d . . .
H5 H 0.6180 0.1899 0.9710 0.167 Uiso 1 1 calc R . .
N6 N 0.4229(9) 0.1815(7) 0.9119(7) 0.116(5) Uani 1 1 d . . .
H6 H 0.3806 0.2056 0.9505 0.140 Uiso 1 1 calc R . .
N7 N 1.0091(8) 0.2840(11) 0.4515(8) 0.135(6) Uani 1 1 d . . .
H7 H 1.0242 0.3085 0.3927 0.161 Uiso 1 1 calc R . .
N8 N 1.0626(8) 0.1317(8) 0.5593(7) 0.107(4) Uani 1 1 d . . .
H8 H 1.0648 0.1179 0.6168 0.129 Uiso 1 1 calc R . .
N9 N 1.1909(9) 0.1768(8) 0.4078(8) 0.124(5) Uani 1 1 d . . .
H9 H 1.1521 0.1783 0.3731 0.148 Uiso 1 1 calc R . .
N10 N 1.2178(7) 0.3526(6) 0.3974(7) 0.092(4) Uani 1 1 d . . .
H10 H 1.1844 0.3998 0.3762 0.110 Uiso 1 1 calc R . .
N11 N 1.2311(8) 0.2473(6) 0.5670(7) 0.098(4) Uani 1 1 d . . .
H11 H 1.2518 0.1905 0.5795 0.118 Uiso 1 1 calc R . .
N12 N 1.0643(9) 0.3226(8) 0.5850(7) 0.121(5) Uani 1 1 d . . .
H12 H 1.0256 0.2807 0.6223 0.145 Uiso 1 1 calc R . .
N13 N 1.2636(8) 0.2679(9) 1.0117(9) 0.133(5) Uani 1 1 d . . .
N14 N 1.0653(9) 0.2911(8) 1.2519(6) 0.109(5) Uani 1 1 d . . .
N15 N 0.8825(9) 0.5032(8) 0.7150(6) 0.122(5) Uani 1 1 d . . .
N16 N 0.6942(8) 0.5058(11) 0.9638(11) 0.133(6) Uani 1 1 d . . .
N17 N 0.2835(10) 0.6014(9) 0.4760(8) 0.120(5) Uani 1 1 d . . .
N18 N 0.4800(8) 0.4777(8) 0.6232(8) 0.100(4) Uani 1 1 d . . .
N19 N 0.3721(9) 1.0918(7) 0.5637(9) 0.125(5) Uani 1 1 d . . .
N20 N 0.5546(12) 0.9560(11) 0.7276(12) 0.177(7) Uani 1 1 d . . .
N21 N 0.6764(9) 0.5564(6) 0.1841(7) 0.130(5) Uani 1 1 d . . .
N22 N 0.8799(11) 0.4656(9) 0.3363(9) 0.149(7) Uani 1 1 d . . .
N23 N 0.6679(11) 0.0500(8) 0.1137(10) 0.163(7) Uani 1 1 d . . .
N24 N 0.8328(8) -0.0518(6) 0.2995(7) 0.119(5) Uani 1 1 d . . .
N25 N 0.7126(9) 1.0421(10) 0.8909(9) 0.130(5) Uani 1 1 d . . .
N26 N 0.9116(12) 0.9388(11) 0.6980(8) 0.160(7) Uani 1 1 d . . .
N27 N 1.0396(11) 0.8328(10) 1.2487(8) 0.147(6) Uani 1 1 d . . .
N28 N 1.2266(9) 0.7397(8) 1.0509(9) 0.101(5) Uani 1 1 d . . .
Ni1 Ni 0.52755(11) 0.26696(9) 0.85573(10) 0.0644(6) Uani 1 1 d . . .
Ni2 Ni 1.13068(12) 0.25441(10) 0.49441(10) 0.0752(6) Uani 1 1 d . . .

loop_
_atom_site_aniso_label
_atom_site_aniso_U_11
_atom_site_aniso_U_22
_atom_site_aniso_U_33
_atom_site_aniso_U_23
_atom_site_aniso_U_13
_atom_site_aniso_U_12
C1 0.16(2) 0.22(2) 0.106(15) -0.117(15) -0.014(13) 0.069(14)
C2 0.16(2) 0.18(2) 0.28(3) -0.180(19) -0.066(17) 0.074(13)
C3 0.029(12) 0.25(2) 0.161(17) -0.01(2) -0.015(12) -0.008(16)
C4 0.21(3) 0.23(2) 0.075(14) -0.016(18) 0.044(15) -0.19(2)
C5 0.23(3) 0.067(12) 0.159(19) 0.011(14) -0.097(18) -0.082(18)
C6 0.11(2) 0.122(19) 0.46(5) -0.11(3) -0.017(19) -0.058(16)
C7 0.16(2) 0.34(3) 0.195(19) -0.19(2) -0.117(19) 0.13(2)
C8 0.106(18) 0.41(4) 0.132(16) -0.135(19) -0.067(14) 0.13(2)
C9 0.082(17) 0.21(2) 0.121(18) 0.075(16) 0.007(12) 0.026(14)
C10 0.24(3) 0.105(16) 0.24(3) 0.052(17) -0.091(19) 0.035(16)
C11 0.128(18) 0.071(12) 0.28(3) -0.043(13) -0.048(16) -0.031(13)
C12 0.096(15) 0.071(11) 0.25(2) -0.061(12) -0.092(16) 0.002(12)
C13 0.21(2) 0.40(3) 0.104(14) 0.059(17) -0.103(16) -0.21(3)
C14 0.144(18) 0.203(18) 0.105(13) -0.019(12) -0.064(14) -0.028(16)
C15 0.26(3) 0.100(15) 0.095(16) -0.053(12) 0.022(13) -0.044(16)
C16 0.17(2) 0.092(13) 0.138(18) -0.007(14) -0.052(13) -0.032(16)
C17 0.054(12) 0.129(12) 0.22(2) -0.090(16) -0.015(13) -0.015(13)
C18 0.085(13) 0.144(12) 0.087(12) -0.043(13) 0.027(10) 0.009(12)
C19 0.162(18) 0.082(12) 0.133(14) 0.006(9) -0.066(12) -0.054(11)
C20 0.116(16) 0.116(14) 0.117(14) 0.010(10) -0.045(11) -0.031(12)
C21 0.30(3) 0.108(15) 0.101(14) -0.036(12) -0.140(18) 0.015(13)
C22 0.31(3) 0.15(2) 0.139(18) -0.091(16) -0.107(19) 0.047(15)
C23 0.28(4) 0.118(17) 0.21(3) -0.023(19) -0.03(2) 0.12(2)
C24 0.17(3) 0.33(4) 0.12(3) 0.06(2) -0.043(19) 0.08(3)
C25 0.062(13) 0.057(11) 0.089(14) 0.005(9) -0.038(12) 0.006(10)
C26 0.037(10) 0.054(9) 0.094(13) -0.004(9) -0.038(11) 0.016(8)
C27 0.073(12) 0.074(10) 0.058(11) 0.003(11) -0.029(12) -0.014(8)
C28 0.049(11) 0.050(9) 0.067(12) -0.009(8) -0.022(10) 0.016(8)
C29 0.073(12) 0.051(9) 0.057(10) -0.002(7) -0.029(10) 0.009(8)
C30 0.052(11) 0.077(10) 0.058(11) 0.001(8) -0.017(9) -0.010(8)
C31 0.067(13) 0.038(8) 0.056(11) 0.006(7) -0.032(10) -0.005(8)
C32 0.028(10) 0.094(11) 0.075(11) -0.033(9) -0.003(10) -0.010(8)
C33 0.038(10) 0.082(10) 0.063(11) -0.039(8) -0.014(9) 0.002(8)
C34 0.074(13) 0.062(10) 0.084(14) -0.016(9) -0.033(13) 0.013(9)
C35 0.073(11) 0.078(10) 0.076(12) -0.017(11) -0.034(13) -0.015(8)
C36 0.086(16) 0.084(12) 0.094(17) 0.006(11) -0.038(15) -0.025(15)
C37 0.110(19) 0.063(10) 0.083(15) -0.028(10) -0.026(11) 0.030(11)
C38 0.085(14) 0.111(15) 0.028(9) -0.017(9) -0.032(8) 0.012(11)
C39 0.073(15) 0.110(17) 0.040(10) -0.007(11) 0.000(9) 0.016(11)
C40 0.061(12) 0.042(10) 0.050(10) -0.032(9) 0.024(8) 0.002(9)
C41 0.064(11) 0.065(10) 0.073(10) -0.006(10) 0.002(8) 0.014(10)
C42 0.085(14) 0.057(12) 0.069(11) -0.015(9) 0.006(10) 0.005(10)
C43 0.054(12) 0.087(14) 0.065(12) 0.001(11) -0.001(9) 0.032(11)
C44 0.067(13) 0.090(13) 0.094(12) -0.033(11) -0.004(9) -0.030(11)
C45 0.052(11) 0.116(15) 0.047(9) -0.006(9) -0.028(8) 0.000(10)
C46 0.091(16) 0.046(11) 0.153(17) -0.052(12) 0.012(12) -0.021(12)
C47 0.060(13) 0.057(13) 0.124(15) -0.021(12) 0.031(10) 0.004(10)
C48 0.10(2) 0.083(13) 0.24(3) -0.049(15) -0.069(15) -0.011(13)
C49 0.066(12) 0.035(10) 0.060(10) -0.009(8) 0.029(8) -0.009(8)
C50 0.048(11) 0.062(11) 0.042(10) 0.002(8) 0.007(7) 0.014(9)
C51 0.13(2) 0.072(11) 0.068(13) -0.008(9) -0.033(11) -0.012(11)
C52 0.055(11) 0.039(10) 0.036(9) -0.013(8) 0.010(7) -0.004(8)
C53 0.068(11) 0.057(10) 0.061(10) -0.012(8) -0.018(8) -0.001(9)
C54 0.072(12) 0.065(10) 0.101(11) -0.037(10) -0.045(9) 0.009(9)
C55 0.051(11) 0.122(16) 0.048(10) -0.030(11) -0.028(8) -0.016(11)
C56 0.077(12) 0.019(8) 0.052(9) 0.011(7) 0.012(8) 0.003(8)
C57 0.049(10) 0.046(9) 0.057(9) 0.015(8) -0.010(7) -0.014(8)
C58 0.074(13) 0.049(11) 0.090(12) -0.028(10) -0.029(9) -0.012(9)
C59 0.065(14) 0.060(10) 0.123(16) -0.026(10) -0.033(11) 0.010(9)
C60 0.079(12) 0.052(11) 0.066(11) -0.011(8) -0.015(8) 0.023(9)
C61 0.056(17) 0.144(19) 0.119(15) -0.006(13) 0.001(15) 0.032(13)
C62 0.113(17) 0.078(12) 0.054(12) 0.009(10) -0.050(14) -0.004(11)
C63 0.19(2) 0.120(14) 0.103(19) -0.044(18) -0.06(2) 0.058(13)
C64 0.060(13) 0.066(10) 0.058(13) -0.013(10) 0.015(11) 0.007(9)
C65 0.071(12) 0.061(10) 0.078(13) -0.005(9) -0.028(11) 0.009(8)
C66 0.084(13) 0.036(9) 0.053(11) -0.014(8) 0.029(10) -0.005(8)
C67 0.092(14) 0.051(9) 0.051(12) -0.032(8) -0.030(11) 0.004(8)
C68 0.062(11) 0.073(10) 0.055(11) -0.041(9) 0.010(9) 0.008(8)
C69 0.109(16) 0.103(13) 0.044(11) -0.024(10) -0.017(12) -0.024(11)
C70 0.079(14) 0.083(11) 0.052(12) -0.036(10) -0.012(12) 0.005(9)
C71 0.083(14) 0.122(12) 0.091(16) -0.061(15) -0.041(16) 0.033(10)
C72 0.11(2) 0.072(14) 0.078(13) -0.026(10) -0.022(15) 0.018(11)
N1 0.141(15) 0.083(10) 0.133(13) -0.015(9) -0.085(12) 0.017(9)
N2 0.099(13) 0.104(11) 0.137(12) -0.038(9) -0.026(11) 0.019(9)
N3 0.22(2) 0.207(18) 0.150(18) -0.055(17) 0.102(14) -0.115(17)
N4 0.086(12) 0.142(13) 0.209(16) -0.083(12) -0.074(12) 0.000(10)
N5 0.096(13) 0.226(17) 0.107(12) -0.054(11) -0.038(10) 0.021(11)
N6 0.115(14) 0.066(10) 0.148(12) 0.001(9) -0.026(10) 0.012(9)
N7 0.078(12) 0.25(2) 0.057(10) -0.012(11) -0.025(9) 0.048(12)
N8 0.121(13) 0.124(12) 0.075(9) -0.009(8) -0.026(9) -0.024(10)
N9 0.097(12) 0.154(13) 0.123(13) -0.081(11) 0.026(10) -0.041(12)
N10 0.094(11) 0.083(9) 0.094(10) -0.014(7) -0.021(8) 0.003(7)
N11 0.123(13) 0.077(9) 0.109(11) 0.009(8) -0.078(10) -0.021(8)
N12 0.195(17) 0.087(10) 0.072(10) -0.022(8) -0.032(10) 0.063(10)
N13 0.066(12) 0.156(12) 0.162(13) -0.023(9) -0.021(11) 0.032(10)
N14 0.140(12) 0.129(10) 0.060(9) -0.014(9) -0.039(10) 0.001(8)
N15 0.151(13) 0.167(11) 0.055(9) -0.020(9) -0.049(10) 0.016(9)
N16 0.066(12) 0.188(13) 0.158(15) -0.060(10) -0.034(12) 0.001(12)
N17 0.146(17) 0.119(10) 0.104(12) -0.048(8) -0.029(9) 0.010(10)
N18 0.085(11) 0.108(12) 0.094(10) -0.028(8) -0.004(8) 0.035(8)
N19 0.097(12) 0.067(10) 0.190(13) -0.014(10) -0.016(9) 0.016(8)
N20 0.19(2) 0.106(11) 0.271(19) -0.036(11) -0.130(14) -0.014(12)
N21 0.192(15) 0.043(9) 0.133(11) -0.010(7) -0.024(9) 0.043(8)
N22 0.205(19) 0.145(12) 0.123(12) -0.008(9) -0.089(11) -0.069(11)
N23 0.222(19) 0.073(9) 0.264(18) -0.069(10) -0.159(13) 0.015(10)
N24 0.150(13) 0.069(9) 0.123(10) 0.015(7) -0.057(9) 0.044(8)
N25 0.091(14) 0.177(15) 0.095(11) -0.003(9) -0.009(11) 0.022(11)
N26 0.206(18) 0.166(13) 0.104(13) -0.015(12) -0.049(15) 0.002(11)
N27 0.159(15) 0.202(14) 0.099(12) -0.063(11) -0.043(13) 0.012(10)
N28 0.114(14) 0.087(11) 0.105(10) -0.030(8) -0.028(11) 0.008(8)
Ni1 0.0676(15) 0.0479(11) 0.0798(13) -0.0104(10) -0.0260(12) -0.0013(11)
Ni2 0.0854(16) 0.0776(14) 0.0674(13) -0.0159(12) -0.0294(13) 0.0013(12)

loop_
_atom_type_symbol
_atom_type_description
_atom_type_scat_dispersion_real
_atom_type_scat_dispersion_imag
_atom_type_scat_source
C C 0.0033 0.0016 'International Tables Vol C Tables 4.2.6.8 and 6.1.1.4'
H H 0.0000 0.0000 'International Tables Vol C Tables 4.2.6.8 and 6.1.1.4'
N N 0.0061 0.0033 'International Tables Vol C Tables 4.2.6.8 and 6.1.1.4'
Ni Ni 0.3393 1.1124 'International Tables Vol C Tables 4.2.6.8 and 6.1.1.4'

loop_
_geom_angle_atom_site_label_1
_geom_angle_atom_site_label_2
_geom_angle_atom_site_label_3
_geom_angle
_geom_angle_site_symmetry_1
_geom_angle_site_symmetry_3
_geom_angle_publ_flag
C2 C1 N1 116.9(15) . . ?
C1 C2 N2 108.3(15) . . ?
N2 C3 C4 112.7(14) . . ?
N3 C4 C3 113.9(19) . . ?
N3 C5 C6 110.7(17) . . ?
N4 C6 C5 122(2) . . ?
N4 C7 C8 115.4(16) . . ?
N5 C8 C7 110.3(15) . . ?
C10 C9 N5 107.8(16) . . ?
N6 C10 C9 107.6(19) . . ?
N6 C11 C12 101.5(13) . . ?
N1 C12 C11 116.6(15) . . ?
N7 C13 C14 105.1(12) . . ?
N8 C14 C13 112.6(14) . . ?
C16 C15 N8 115.4(15) . . ?
N9 C16 C15 110.6(17) . . ?
N9 C17 C18 107.9(13) . . ?
N10 C18 C17 117.3(12) . . ?
N10 C19 C20 112.8(10) . . ?
N11 C20 C19 113.4(12) . . ?
N11 C21 C22 111.5(13) . . ?
N12 C22 C21 114.7(16) . . ?
C24 C23 N12 114(2) . . ?
C23 C24 N7 117(3) . . ?
N13 C25 C26 176.2(18) . . ?
C28 C26 C25 121.3(13) . . ?
C28 C26 C27 121.9(13) . . ?
C25 C26 C27 115.7(12) . . ?
N14 C27 C26 177.0(15) . . ?
C29 C28 C26 119.8(14) . . ?
C29 C28 C33 117.2(12) . . ?
C26 C28 C33 122.9(14) . . ?
C30 C29 C28 121.6(12) . . ?
C29 C30 C31 122.0(12) . . ?
C34 C31 C32 123.2(14) . . ?
C34 C31 C30 120.5(15) . . ?
C32 C31 C30 116.3(12) . . ?
C33 C32 C31 120.9(12) . . ?
C32 C33 C28 121.8(12) . . ?
C31 C34 C36 122.2(14) . . ?
C31 C34 C35 123.1(13) . . ?
C36 C34 C35 114.2(13) . . ?
N15 C35 C34 177.9(17) . . ?
N16 C36 C34 175(2) . . ?
N17 C37 C38 177.4(18) . . ?
C40 C38 C39 124.3(13) . . ?
C40 C38 C37 122.5(14) . . ?
C39 C38 C37 113.1(14) . . ?
N18 C39 C38 174.5(19) . . ?
C38 C40 C45 124.2(16) . . ?
C38 C40 C41 120.4(16) . . ?
C45 C40 C41 115.3(12) . . ?
C42 C41 C40 119.4(13) . . ?
C41 C42 C43 125.9(15) . . ?
C46 C43 C42 125.1(16) . . ?
C46 C43 C44 122.4(17) . . ?
C42 C43 C44 112.5(16) . . ?
C45 C44 C43 123.4(15) . . ?
C44 C45 C40 123.3(13) . . ?
C43 C46 C47 121.3(16) . . ?
C43 C46 C48 118.7(17) . . ?
C47 C46 C48 119.8(15) . . ?
N19 C47 C46 177(2) . . ?
N20 C48 C46 179(2) . . ?
N21 C49 C50 178.2(16) . . ?
C51 C50 C52 123.7(13) . . ?
C51 C50 C49 117.2(13) . . ?
C52 C50 C49 119.0(13) . . ?
N22 C51 C50 177(2) . . ?
C53 C52 C50 124.2(13) . . ?
C53 C52 C57 114.7(11) . . ?
C50 C52 C57 121.0(13) . . ?
C54 C53 C52 121.9(12) . . ?
C53 C54 C55 124.1(13) . . ?
C58 C55 C54 123.3(13) . . ?
C58 C55 C56 123.7(15) . . ?
C54 C55 C56 112.9(14) . . ?
C57 C56 C55 125.1(13) . . ?
C56 C57 C52 121.1(11) . . ?
C59 C58 C55 119.2(13) . . ?
C59 C58 C60 118.5(13) . . ?
C55 C58 C60 122.0(13) . . ?
N23 C59 C58 178.4(18) . . ?
N24 C60 C58 176.9(16) . . ?
N25 C61 C62 178(2) . . ?
C63 C62 C61 116.1(15) . . ?
C63 C62 C64 119.8(16) . . ?
C61 C62 C64 124.0(16) . . ?
N26 C63 C62 177(2) . . ?
C65 C64 C62 124.1(16) . . ?
C65 C64 C69 115.9(15) . . ?
C62 C64 C69 119.8(17) . . ?
C66 C65 C64 124.0(14) . . ?
C65 C66 C67 119.5(12) . . ?
C68 C67 C70 122.7(16) . . ?
C68 C67 C66 118.2(12) . . ?
C70 C67 C66 119.1(15) . . ?
C67 C68 C69 120.1(12) . . ?
C64 C69 C68 122.2(13) . . ?
C71 C70 C67 126.6(14) . . ?
C71 C70 C72 112.2(15) . . ?
C67 C70 C72 121.2(15) . . ?
N27 C71 C70 175.7(19) . . ?
N28 C72 C70 173(2) . . ?
C12 N1 C1 114.5(14) . . ?
C12 N1 Ni1 105.0(10) . . ?
C1 N1 Ni1 108.3(9) . . ?
C3 N2 C2 117.4(15) . . ?
C3 N2 Ni1 106.8(10) . . ?
C2 N2 Ni1 110.1(10) . . ?
C4 N3 C5 124(2) . . ?
C4 N3 Ni1 114.9(15) . . ?
C5 N3 Ni1 108.2(12) . . ?
C6 N4 C7 110.8(16) . . ?
C6 N4 Ni1 108.7(15) . . ?
C7 N4 Ni1 105.1(11) . . ?
C8 N5 C9 112.9(16) . . ?
C8 N5 Ni1 106.7(12) . . ?
C9 N5 Ni1 105.9(9) . . ?
C10 N6 C11 110.1(15) . . ?
C10 N6 Ni1 104.7(11) . . ?
C11 N6 Ni1 114.5(10) . . ?
C24 N7 C13 114.9(18) . . ?
C24 N7 Ni2 107.4(14) . . ?
C13 N7 Ni2 111.1(12) . . ?
C15 N8 C14 115.0(13) . . ?
C15 N8 Ni2 108.4(9) . . ?
C14 N8 Ni2 106.2(9) . . ?
C17 N9 C16 115.2(16) . . ?
C17 N9 Ni2 114.1(9) . . ?
C16 N9 Ni2 110.2(10) . . ?
C18 N10 C19 114.2(11) . . ?
C18 N10 Ni2 106.4(8) . . ?
C19 N10 Ni2 106.3(7) . . ?
C21 N11 C20 112.0(12) . . ?
C21 N11 Ni2 109.6(10) . . ?
C20 N11 Ni2 108.8(8) . . ?
C22 N12 C23 126.7(17) . . ?
C22 N12 Ni2 114.5(12) . . ?
C23 N12 Ni2 108.6(11) . . ?
N6 Ni1 N3 175.2(5) . . ?
N6 Ni1 N4 93.6(5) . . ?
N3 Ni1 N4 81.7(6) . . ?
N6 Ni1 N1 80.4(5) . . ?
N3 Ni1 N1 102.0(6) . . ?
N4 Ni1 N1 104.1(5) . . ?
N6 Ni1 N2 103.3(5) . . ?
N3 Ni1 N2 81.3(6) . . ?
N4 Ni1 N2 163.0(5) . . ?
N1 Ni1 N2 81.0(5) . . ?
N6 Ni1 N5 80.7(5) . . ?
N3 Ni1 N5 97.4(7) . . ?
N4 Ni1 N5 83.0(5) . . ?
N1 Ni1 N5 160.1(5) . . ?
N2 Ni1 N5 97.7(5) . . ?
N12 Ni2 N9 175.3(5) . . ?
N12 Ni2 N11 80.8(5) . . ?
N9 Ni2 N11 100.6(5) . . ?
N12 Ni2 N7 81.2(5) . . ?
N9 Ni2 N7 97.3(5) . . ?
N11 Ni2 N7 162.0(5) . . ?
N12 Ni2 N8 95.7(5) . . ?
N9 Ni2 N8 79.6(4) . . ?
N11 Ni2 N8 100.8(4) . . ?
N7 Ni2 N8 81.1(6) . . ?
N12 Ni2 N10 103.2(5) . . ?
N9 Ni2 N10 81.4(4) . . ?
N11 Ni2 N10 84.0(4) . . ?
N7 Ni2 N10 100.1(5) . . ?
N8 Ni2 N10 161.0(4) . . ?

loop_
_geom_bond_atom_site_label_1
_geom_bond_atom_site_label_2
_geom_bond_distance
_geom_bond_site_symmetry_2
_geom_bond_publ_flag
C1 C2 1.450(16) . ?
C1 N1 1.456(14) . ?
C2 N2 1.466(16) . ?
C3 N2 1.444(15) . ?
C3 C4 1.55(2) . ?
C4 N3 1.247(18) . ?
C5 N3 1.482(19) . ?
C5 C6 1.46(2) . ?
C6 N4 1.323(18) . ?
C7 N4 1.438(17) . ?
C7 C8 1.482(17) . ?
C8 N5 1.422(17) . ?
C9 C10 1.46(2) . ?
C9 N5 1.572(19) . ?
C10 N6 1.413(16) . ?
C11 N6 1.454(15) . ?
C11 C12 1.479(16) . ?
C12 N1 1.412(14) . ?
C13 N7 1.478(19) . ?
C13 C14 1.505(16) . ?
C14 N8 1.489(14) . ?
C15 C16 1.446(17) . ?
C15 N8 1.487(15) . ?
C16 N9 1.425(15) . ?
C17 N9 1.396(14) . ?
C17 C18 1.517(14) . ?
C18 N10 1.453(12) . ?
C19 N10 1.500(12) . ?
C19 C20 1.512(13) . ?
C20 N11 1.494(13) . ?
C21 N11 1.451(14) . ?
C21 C22 1.490(18) . ?
C22 N12 1.387(16) . ?
C23 C24 1.42(3) . ?
C23 N12 1.403(19) . ?
C24 N7 1.44(2) . ?
C25 N13 1.137(14) . ?
C25 C26 1.421(14) . ?
C26 C28 1.411(14) . ?
C26 C27 1.452(13) . ?
C27 N14 1.135(12) . ?
C28 C29 1.388(13) . ?
C28 C33 1.421(12) . ?
C29 C30 1.352(12) . ?
C30 C31 1.426(12) . ?
C31 C34 1.400(15) . ?
C31 C32 1.419(13) . ?
C32 C33 1.357(12) . ?
C34 C36 1.466(17) . ?
C34 C35 1.461(14) . ?
C35 N15 1.139(12) . ?
C36 N16 1.109(17) . ?
C37 N17 1.175(15) . ?
C37 C38 1.408(15) . ?
C38 C40 1.398(14) . ?
C38 C39 1.406(15) . ?
C39 N18 1.143(13) . ?
C40 C45 1.402(13) . ?
C40 C41 1.444(13) . ?
C41 C42 1.362(13) . ?
C42 C43 1.410(15) . ?
C43 C46 1.386(17) . ?
C43 C44 1.424(15) . ?
C44 C45 1.347(12) . ?
C46 C47 1.411(17) . ?
C46 C48 1.427(18) . ?
C47 N19 1.111(14) . ?
C48 N20 1.155(17) . ?
C49 N21 1.158(12) . ?
C49 C50 1.467(14) . ?
C50 C51 1.406(15) . ?
C50 C52 1.414(13) . ?
C51 N22 1.112(15) . ?
C52 C53 1.411(12) . ?
C52 C57 1.438(12) . ?
C53 C54 1.382(12) . ?
C54 C55 1.402(13) . ?
C55 C58 1.386(15) . ?
C55 C56 1.416(13) . ?
C56 C57 1.355(11) . ?
C58 C59 1.367(14) . ?
C58 C60 1.398(14) . ?
C59 N23 1.118(13) . ?
C60 N24 1.126(11) . ?
C61 N25 1.112(15) . ?
C61 C62 1.387(17) . ?
C62 C63 1.374(16) . ?
C62 C64 1.398(17) . ?
C63 N26 1.167(16) . ?
C64 C65 1.392(14) . ?
C64 C69 1.402(15) . ?
C65 C66 1.386(13) . ?
C66 C67 1.427(14) . ?
C67 C68 1.394(12) . ?
C67 C70 1.416(16) . ?
C68 C69 1.419(13) . ?
C70 C71 1.344(14) . ?
C70 C72 1.414(16) . ?
C71 N27 1.141(14) . ?
C72 N28 1.156(15) . ?
N1 Ni1 2.122(10) . ?
N2 Ni1 2.138(11) . ?
N3 Ni1 2.054(15) . ?
N4 Ni1 2.138(12) . ?
N5 Ni1 2.146(11) . ?
N6 Ni1 2.044(12) . ?
N7 Ni2 2.130(12) . ?
N8 Ni2 2.150(11) . ?
N9 Ni2 2.073(11) . ?
N10 Ni2 2.161(10) . ?
N11 Ni2 2.142(9) . ?
N12 Ni2 2.042(11) . ?
